data_7037459
loop_
_publ_author_name
'Frey, Okko N.'
'Stalling, Timo'
'Schl\"uter, Florian'
'Saak, Wolfgang'
'Schmidtmann, Marc'
'Haase, Detlev'
'Beckhaus, R\"udiger'

_publ_section_title
;
 Remarkable stability of tetrabenzo[a,c,g,i]fluorenyl ammonium salts in
 water: syntheses, reactions, and crystal structures.
;
_journal_issue 3
_journal_name_full 'Dalton transactions (Cambridge, England : 2003)'
_journal_page_first 1085
_journal_page_last 1092
_journal_paper_doi 10.1039/c5dt04137f
_journal_volume 45
_journal_year 2016
_chemical_formula_sum 'C36 H24'
_chemical_formula_weight 456.55
_chemical_name_systematic
; 
 ? 
;
_space_group_IT_number 2
_symmetry_cell_setting triclinic
_symmetry_space_group_name_Hall '-P 1'
_symmetry_space_group_name_H-M 'P -1'
_atom_sites_solution_hydrogens geom
_atom_sites_solution_primary direct
_atom_sites_solution_secondary difmap
_audit_creation_method SHELXL-97
_audit_update_record
;
2015-10-16 deposited with the CCDC.
2015-11-25 downloaded from the CCDC.
;
_cell_angle_alpha 107.847(2)
_cell_angle_beta 111.646(2)
_cell_angle_gamma 92.073(2)
_cell_formula_units_Z 2
_cell_length_a 10.0590(3)
_cell_length_b 11.4457(3)
_cell_length_c 11.6474(3)
_cell_measurement_reflns_used 3019
_cell_measurement_temperature 153(2)
_cell_measurement_theta_max 25.52
_cell_measurement_theta_min 3.15
_cell_volume 1169.45(6)
_computing_cell_refinement 'Bruker SAINT V7.51A'
_computing_data_collection 'Bruker APEX2'
_computing_data_reduction 'Bruker SAINT V7.51A'
_computing_structure_refinement 'SHELXL-97 (Sheldrick, 1997)'
_computing_structure_solution 'SHELXS-97 (Sheldrick, 1990)'
_diffrn_ambient_temperature 153(2)
_diffrn_measured_fraction_theta_full 0.992
_diffrn_measured_fraction_theta_max 0.992
_diffrn_measurement_device_type 'Bruker APEX-II CCD'
_diffrn_measurement_method '\f and \w scans'
_diffrn_radiation_monochromator graphite
_diffrn_radiation_source 'sealed tube'
_diffrn_radiation_type MoK\a
_diffrn_radiation_wavelength 0.71073
_diffrn_reflns_av_R_equivalents 0.0460
_diffrn_reflns_av_sigmaI/netI 0.0753
_diffrn_reflns_limit_h_max 13
_diffrn_reflns_limit_h_min -13
_diffrn_reflns_limit_k_max 15
_diffrn_reflns_limit_k_min -15
_diffrn_reflns_limit_l_max 15
_diffrn_reflns_limit_l_min -15
_diffrn_reflns_number 19086
_diffrn_reflns_theta_full 28.15
_diffrn_reflns_theta_max 28.15
_diffrn_reflns_theta_min 3.15
_exptl_absorpt_coefficient_mu 0.073
_exptl_absorpt_correction_T_max 0.9979
_exptl_absorpt_correction_T_min 0.9765
_exptl_absorpt_correction_type none
_exptl_crystal_colour yellow
_exptl_crystal_density_diffrn 1.297
_exptl_crystal_density_method 'not measured'
_exptl_crystal_description needle
_exptl_crystal_F_000 480
_exptl_crystal_size_max 0.33
_exptl_crystal_size_mid 0.16
_exptl_crystal_size_min 0.03
_refine_diff_density_max 0.495
_refine_diff_density_min -0.244
_refine_diff_density_rms 0.048
_refine_ls_extinction_method none
_refine_ls_goodness_of_fit_ref 0.990
_refine_ls_hydrogen_treatment constr
_refine_ls_matrix_type full
_refine_ls_number_parameters 325
_refine_ls_number_reflns 5690
_refine_ls_number_restraints 0
_refine_ls_restrained_S_all 0.990
_refine_ls_R_factor_all 0.1207
_refine_ls_R_factor_gt 0.0506
_refine_ls_shift/su_max 0.000
_refine_ls_shift/su_mean 0.000
_refine_ls_structure_factor_coef Fsqd
_refine_ls_weighting_details 'calc w=1/[\s^2^(Fo^2^)+(0.0572P)^2^+0.2287P] where P=(Fo^2^+2Fc^2^)/3'
_refine_ls_weighting_scheme calc
_refine_ls_wR_factor_gt 0.1069
_refine_ls_wR_factor_ref 0.1332
_reflns_number_gt 3159
_reflns_number_total 5690
_reflns_threshold_expression >2sigma(I)
_cod_data_source_file c5dt04137f2.cif
_cod_data_source_block 3
_cod_depositor_comments 'Adding full bibliography for 7037456--7037459.cif.'
_cod_original_sg_symbol_H-M P-1
_cod_database_code 7037459

loop_
_symmetry_equiv_pos_as_xyz
'x, y, z'
'-x, -y, -z'

loop_
_atom_site_label
_atom_site_type_symbol
_atom_site_fract_x
_atom_site_fract_y
_atom_site_fract_z
_atom_site_U_iso_or_equiv
_atom_site_adp_type
_atom_site_occupancy
_atom_site_symmetry_multiplicity
_atom_site_calc_flag
_atom_site_refinement_flags
C1 C 0.49589(19) 0.64317(17) 0.25071(17) 0.0240(4) Uani 1 1 d .
H1 H 0.3972 0.6542 0.1958 0.029 Uiso 1 1 calc R
C2 C 0.53294(19) 0.52196(17) 0.18383(16) 0.0215(4) Uani 1 1 d .
C3 C 0.66132(19) 0.54212(16) 0.17097(16) 0.0212(4) Uani 1 1 d .
C4 C 0.71714(19) 0.67803(16) 0.22910(16) 0.0214(4) Uani 1 1 d .
C5 C 0.61175(19) 0.73647(17) 0.25971(16) 0.0221(4) Uani 1 1 d .
C6 C 0.45092(19) 0.40061(17) 0.14035(16) 0.0234(4) Uani 1 1 d .
C7 C 0.3167(2) 0.38154(18) 0.15066(18) 0.0286(5) Uani 1 1 d .
H7 H 0.2788 0.4513 0.1878 0.034 Uiso 1 1 calc R
C8 C 0.2408(2) 0.26437(19) 0.10812(19) 0.0328(5) Uani 1 1 d .
H8 H 0.1516 0.2530 0.1171 0.039 Uiso 1 1 calc R
C9 C 0.2945(2) 0.16168(19) 0.0516(2) 0.0349(5) Uani 1 1 d .
H9 H 0.2408 0.0804 0.0207 0.042 Uiso 1 1 calc R
C10 C 0.4238(2) 0.17708(18) 0.04010(19) 0.0305(5) Uani 1 1 d .
H10 H 0.4585 0.1059 0.0011 0.037 Uiso 1 1 calc R
C11 C 0.5068(2) 0.29602(17) 0.08488(17) 0.0244(4) Uani 1 1 d .
C12 C 0.64144(19) 0.31550(17) 0.06768(16) 0.0233(4) Uani 1 1 d .
C13 C 0.7006(2) 0.21479(18) 0.01151(18) 0.0300(5) Uani 1 1 d .
H13 H 0.6590 0.1324 -0.0051 0.036 Uiso 1 1 calc R
C14 C 0.8165(2) 0.23251(19) -0.01983(19) 0.0337(5) Uani 1 1 d .
H14 H 0.8570 0.1633 -0.0541 0.040 Uiso 1 1 calc R
C15 C 0.8746(2) 0.35190(19) -0.00142(18) 0.0301(5) Uani 1 1 d .
H15 H 0.9496 0.3640 -0.0297 0.036 Uiso 1 1 calc R
C16 C 0.82339(19) 0.45245(18) 0.05776(17) 0.0258(4) Uani 1 1 d .
H16 H 0.8639 0.5337 0.0697 0.031 Uiso 1 1 calc R
C17 C 0.71234(19) 0.43834(17) 0.10124(16) 0.0221(4) Uani 1 1 d .
C18 C 0.85611(19) 0.75182(17) 0.26614(16) 0.0224(4) Uani 1 1 d .
C19 C 0.98566(19) 0.70176(18) 0.28444(17) 0.0261(4) Uani 1 1 d .
H19 H 0.9821 0.6150 0.2686 0.031 Uiso 1 1 calc R
C20 C 1.1161(2) 0.77507(19) 0.32445(18) 0.0308(5) Uani 1 1 d .
H20 H 1.2011 0.7385 0.3338 0.037 Uiso 1 1 calc R
C21 C 1.1249(2) 0.90267(19) 0.3514(2) 0.0355(5) Uani 1 1 d .
H21 H 1.2148 0.9532 0.3763 0.043 Uiso 1 1 calc R
C22 C 1.0021(2) 0.95513(19) 0.3415(2) 0.0339(5) Uani 1 1 d .
H22 H 1.0093 1.0428 0.3627 0.041 Uiso 1 1 calc R
C23 C 0.8665(2) 0.88304(17) 0.30116(17) 0.0252(4) Uani 1 1 d .
C24 C 0.7410(2) 0.94119(17) 0.30522(17) 0.0257(4) Uani 1 1 d .
C25 C 0.7373(2) 1.06822(18) 0.32174(19) 0.0335(5) Uani 1 1 d .
H25 H 0.8177 1.1182 0.3260 0.040 Uiso 1 1 calc R
C26 C 0.6199(2) 1.12100(19) 0.3317(2) 0.0365(5) Uani 1 1 d .
H26 H 0.6189 1.2064 0.3411 0.044 Uiso 1 1 calc R
C27 C 0.5022(2) 1.05012(19) 0.32819(19) 0.0351(5) Uani 1 1 d .
H27 H 0.4225 1.0878 0.3377 0.042 Uiso 1 1 calc R
C28 C 0.5008(2) 0.92619(18) 0.31099(18) 0.0295(5) Uani 1 1 d .
H28 H 0.4203 0.8786 0.3094 0.035 Uiso 1 1 calc R
C29 C 0.6182(2) 0.86832(17) 0.29564(17) 0.0243(4) Uani 1 1 d .
C30 C 0.5084(2) 0.65546(19) 0.39208(18) 0.0285(5) Uani 1 1 d .
H30A H 0.4929 0.7398 0.4353 0.034 Uiso 1 1 calc R
H30B H 0.4308 0.5944 0.3847 0.034 Uiso 1 1 calc R
C31 C 0.6540(2) 0.63407(18) 0.47748(17) 0.0270(4) Uani 1 1 d .
C32 C 0.7653(2) 0.73184(19) 0.56251(18) 0.0303(5) Uani 1 1 d .
H32 H 0.7496 0.8148 0.5709 0.036 Uiso 1 1 calc R
C33 C 0.9007(2) 0.7106(2) 0.6364(2) 0.0426(6) Uani 1 1 d .
H33 H 0.9760 0.7791 0.6950 0.051 Uiso 1 1 calc R
C34 C 0.9258(2) 0.5916(2) 0.6250(2) 0.0459(6) Uani 1 1 d .
H34 H 1.0185 0.5769 0.6745 0.055 Uiso 1 1 calc R
C35 C 0.8122(3) 0.4912(2) 0.5389(2) 0.0447(6) Uani 1 1 d .
H35 H 0.8279 0.4081 0.5295 0.054 Uiso 1 1 calc R
C36 C 0.6799(2) 0.5136(2) 0.46935(19) 0.0376(5) Uani 1 1 d .
H36 H 0.6032 0.4454 0.4138 0.045 Uiso 1 1 calc R

loop_
_atom_site_aniso_label
_atom_site_aniso_U_11
_atom_site_aniso_U_22
_atom_site_aniso_U_33
_atom_site_aniso_U_23
_atom_site_aniso_U_13
_atom_site_aniso_U_12
C1 0.0218(9) 0.0271(10) 0.0236(9) 0.0091(8) 0.0091(8) 0.0063(8)
C2 0.0206(9) 0.0239(10) 0.0196(8) 0.0090(7) 0.0061(7) 0.0068(8)
C3 0.0218(9) 0.0229(10) 0.0189(8) 0.0096(7) 0.0058(7) 0.0060(8)
C4 0.0228(9) 0.0225(10) 0.0188(8) 0.0091(7) 0.0064(7) 0.0046(8)
C5 0.0209(9) 0.0238(10) 0.0200(8) 0.0078(7) 0.0061(7) 0.0050(8)
C6 0.0235(10) 0.0253(10) 0.0207(8) 0.0103(8) 0.0062(7) 0.0045(8)
C7 0.0256(10) 0.0309(11) 0.0282(10) 0.0106(9) 0.0091(8) 0.0050(9)
C8 0.0242(10) 0.0368(12) 0.0392(11) 0.0173(10) 0.0115(9) 0.0018(9)
C9 0.0341(12) 0.0267(11) 0.0411(11) 0.0136(9) 0.0111(10) -0.0009(9)
C10 0.0316(11) 0.0237(11) 0.0353(10) 0.0126(9) 0.0104(9) 0.0064(9)
C11 0.0247(10) 0.0243(10) 0.0226(9) 0.0099(8) 0.0062(8) 0.0055(8)
C12 0.0247(10) 0.0237(10) 0.0213(8) 0.0091(7) 0.0074(8) 0.0072(8)
C13 0.0300(11) 0.0241(11) 0.0344(10) 0.0095(9) 0.0113(9) 0.0076(9)
C14 0.0315(11) 0.0308(12) 0.0343(11) 0.0041(9) 0.0134(9) 0.0108(9)
C15 0.0248(10) 0.0358(12) 0.0289(10) 0.0076(9) 0.0124(8) 0.0081(9)
C16 0.0225(10) 0.0290(11) 0.0235(9) 0.0091(8) 0.0068(8) 0.0035(8)
C17 0.0189(9) 0.0254(10) 0.0196(8) 0.0087(7) 0.0042(7) 0.0062(8)
C18 0.0236(10) 0.0235(10) 0.0205(8) 0.0085(7) 0.0086(7) 0.0032(8)
C19 0.0247(10) 0.0270(10) 0.0248(9) 0.0089(8) 0.0079(8) 0.0056(8)
C20 0.0225(10) 0.0338(12) 0.0331(10) 0.0088(9) 0.0099(8) 0.0057(9)
C21 0.0268(11) 0.0327(12) 0.0436(12) 0.0080(10) 0.0149(9) -0.0010(9)
C22 0.0326(12) 0.0261(11) 0.0415(11) 0.0092(9) 0.0154(9) 0.0017(9)
C23 0.0259(10) 0.0241(10) 0.0257(9) 0.0092(8) 0.0098(8) 0.0038(8)
C24 0.0277(10) 0.0234(10) 0.0244(9) 0.0087(8) 0.0081(8) 0.0054(8)
C25 0.0364(12) 0.0252(11) 0.0383(11) 0.0110(9) 0.0141(9) 0.0054(9)
C26 0.0413(13) 0.0238(11) 0.0403(12) 0.0109(9) 0.0113(10) 0.0115(10)
C27 0.0321(11) 0.0315(12) 0.0360(11) 0.0072(9) 0.0105(9) 0.0129(10)
C28 0.0274(11) 0.0269(11) 0.0312(10) 0.0069(8) 0.0107(9) 0.0069(9)
C29 0.0251(10) 0.0237(10) 0.0211(8) 0.0067(8) 0.0065(7) 0.0076(8)
C30 0.0255(10) 0.0306(11) 0.0303(10) 0.0086(8) 0.0134(8) 0.0059(9)
C31 0.0299(11) 0.0319(11) 0.0254(9) 0.0131(8) 0.0149(8) 0.0062(9)
C32 0.0309(11) 0.0260(11) 0.0321(10) 0.0111(8) 0.0096(9) 0.0057(9)
C33 0.0341(12) 0.0473(15) 0.0426(12) 0.0225(11) 0.0066(10) -0.0044(11)
C34 0.0412(13) 0.0617(17) 0.0480(13) 0.0382(12) 0.0154(11) 0.0191(12)
C35 0.0554(15) 0.0368(13) 0.0506(13) 0.0281(11) 0.0189(12) 0.0183(12)
C36 0.0457(13) 0.0333(13) 0.0290(10) 0.0137(9) 0.0080(10) 0.0007(10)

loop_
_atom_type_symbol
_atom_type_description
_atom_type_scat_dispersion_real
_atom_type_scat_dispersion_imag
_atom_type_scat_source
C C 0.0033 0.0016 'International Tables Vol C Tables 4.2.6.8 and 6.1.1.4'
H H 0.0000 0.0000 'International Tables Vol C Tables 4.2.6.8 and 6.1.1.4'

loop_
_geom_angle_atom_site_label_1
_geom_angle_atom_site_label_2
_geom_angle_atom_site_label_3
_geom_angle
C2 C1 C5 101.87(15)
C2 C1 C30 112.04(15)
C5 C1 C30 109.79(14)
C3 C2 C6 123.04(16)
C3 C2 C1 110.49(16)
C6 C2 C1 126.46(17)
C2 C3 C17 119.54(16)
C2 C3 C4 108.21(16)
C17 C3 C4 132.11(17)
C5 C4 C18 118.89(16)
C5 C4 C3 107.57(16)
C18 C4 C3 133.31(17)
C4 C5 C29 122.40(17)
C4 C5 C1 110.47(16)
C29 C5 C1 127.12(16)
C7 C6 C11 119.12(17)
C7 C6 C2 122.41(17)
C11 C6 C2 118.47(17)
C8 C7 C6 121.05(19)
C7 C8 C9 119.9(2)
C10 C9 C8 120.47(19)
C9 C10 C11 121.49(19)
C10 C11 C6 117.99(18)
C10 C11 C12 122.54(17)
C6 C11 C12 119.32(17)
C13 C12 C17 118.17(18)
C13 C12 C11 121.56(17)
C17 C12 C11 120.18(17)
C14 C13 C12 121.78(19)
C13 C14 C15 119.77(19)
C16 C15 C14 119.91(19)
C15 C16 C17 121.76(19)
C16 C17 C12 117.84(17)
C16 C17 C3 123.46(17)
C12 C17 C3 118.59(17)
C19 C18 C23 117.84(17)
C19 C18 C4 123.24(17)
C23 C18 C4 118.48(16)
C20 C19 C18 121.71(19)
C19 C20 C21 120.30(19)
C22 C21 C20 119.34(19)
C21 C22 C23 122.0(2)
C22 C23 C18 118.60(18)
C22 C23 C24 121.17(18)
C18 C23 C24 120.03(17)
C25 C24 C29 118.09(18)
C25 C24 C23 123.02(18)
C29 C24 C23 118.87(17)
C26 C25 C24 121.3(2)
C25 C26 C27 120.3(2)
C28 C27 C26 120.2(2)
C27 C28 C29 120.6(2)
C24 C29 C28 119.34(17)
C24 C29 C5 118.48(17)
C28 C29 C5 121.97(18)
C31 C30 C1 113.02(15)
C32 C31 C36 118.09(18)
C32 C31 C30 121.45(18)
C36 C31 C30 120.44(17)
C31 C32 C33 120.9(2)
C34 C33 C32 120.5(2)
C33 C34 C35 119.0(2)
C36 C35 C34 119.9(2)
C35 C36 C31 121.7(2)

loop_
_geom_bond_atom_site_label_1
_geom_bond_atom_site_label_2
_geom_bond_distance
C1 C2 1.503(3)
C1 C5 1.504(3)
C1 C30 1.565(3)
C2 C3 1.373(2)
C2 C6 1.430(3)
C3 C17 1.447(2)
C3 C4 1.485(2)
C4 C5 1.372(3)
C4 C18 1.449(2)
C5 C29 1.429(3)
C6 C7 1.414(3)
C6 C11 1.417(3)
C7 C8 1.366(3)
C8 C9 1.393(3)
C9 C10 1.367(3)
C10 C11 1.408(3)
C11 C12 1.459(3)
C12 C13 1.409(3)
C12 C17 1.422(3)
C13 C14 1.370(3)
C14 C15 1.387(3)
C15 C16 1.372(3)
C16 C17 1.409(3)
C18 C19 1.413(3)
C18 C23 1.419(3)
C19 C20 1.369(3)
C20 C21 1.389(3)
C21 C22 1.375(3)
C22 C23 1.404(3)
C23 C24 1.458(3)
C24 C25 1.411(3)
C24 C29 1.415(3)
C25 C26 1.373(3)
C26 C27 1.391(3)
C27 C28 1.369(3)
C28 C29 1.416(3)
C30 C31 1.514(3)
C31 C32 1.378(3)
C31 C36 1.394(3)
C32 C33 1.393(3)
C33 C34 1.369(3)
C34 C35 1.409(3)
C35 C36 1.360(3)

loop_
_geom_torsion_atom_site_label_1
_geom_torsion_atom_site_label_2
_geom_torsion_atom_site_label_3
_geom_torsion_atom_site_label_4
_geom_torsion
C5 C1 C2 C3 6.44(18)
C30 C1 C2 C3 -110.84(17)
C5 C1 C2 C6 -174.66(16)
C30 C1 C2 C6 68.1(2)
C6 C2 C3 C17 5.1(3)
C1 C2 C3 C17 -175.95(15)
C6 C2 C3 C4 -178.74(15)
C1 C2 C3 C4 0.20(19)
C2 C3 C4 C5 -7.59(19)
C17 C3 C4 C5 167.89(18)
C2 C3 C4 C18 166.53(18)
C17 C3 C4 C18 -18.0(3)
C18 C4 C5 C29 16.3(3)
C3 C4 C5 C29 -168.59(15)
C18 C4 C5 C1 -163.17(15)
C3 C4 C5 C1 11.95(19)
C2 C1 C5 C4 -11.37(18)
C30 C1 C5 C4 107.52(17)
C2 C1 C5 C29 169.20(16)
C30 C1 C5 C29 -71.9(2)
C3 C2 C6 C7 -178.06(17)
C1 C2 C6 C7 3.2(3)
C3 C2 C6 C11 1.9(2)
C1 C2 C6 C11 -176.87(16)
C11 C6 C7 C8 0.0(3)
C2 C6 C7 C8 179.95(17)
C6 C7 C8 C9 -1.1(3)
C7 C8 C9 C10 1.0(3)
C8 C9 C10 C11 0.2(3)
C9 C10 C11 C6 -1.2(3)
C9 C10 C11 C12 -176.75(18)
C7 C6 C11 C10 1.1(2)
C2 C6 C11 C10 -178.82(16)
C7 C6 C11 C12 176.81(16)
C2 C6 C11 C12 -3.1(2)
C10 C11 C12 C13 -3.7(3)
C6 C11 C12 C13 -179.18(16)
C10 C11 C12 C17 172.88(16)
C6 C11 C12 C17 -2.6(2)
C17 C12 C13 C14 -4.9(3)
C11 C12 C13 C14 171.78(18)
C12 C13 C14 C15 -2.7(3)
C13 C14 C15 C16 5.2(3)
C14 C15 C16 C17 0.1(3)
C15 C16 C17 C12 -7.6(3)
C15 C16 C17 C3 176.21(16)
C13 C12 C17 C16 9.8(2)
C11 C12 C17 C16 -166.92(16)
C13 C12 C17 C3 -173.85(16)
C11 C12 C17 C3 9.4(2)
C2 C3 C17 C16 165.44(16)
C4 C3 C17 C16 -9.6(3)
C2 C3 C17 C12 -10.7(2)
C4 C3 C17 C12 174.23(17)
C5 C4 C18 C19 156.14(17)
C3 C4 C18 C19 -17.5(3)
C5 C4 C18 C23 -16.0(2)
C3 C4 C18 C23 170.37(17)
C23 C18 C19 C20 -5.2(3)
C4 C18 C19 C20 -177.41(17)
C18 C19 C20 C21 1.5(3)
C19 C20 C21 C22 2.1(3)
C20 C21 C22 C23 -1.9(3)
C21 C22 C23 C18 -1.8(3)
C21 C22 C23 C24 173.12(19)
C19 C18 C23 C22 5.2(3)
C4 C18 C23 C22 177.80(16)
C19 C18 C23 C24 -169.77(16)
C4 C18 C23 C24 2.8(3)
C22 C23 C24 C25 13.9(3)
C18 C23 C24 C25 -171.23(17)
C22 C23 C24 C29 -164.38(18)
C18 C23 C24 C29 10.5(3)
C29 C24 C25 C26 1.7(3)
C23 C24 C25 C26 -176.67(18)
C24 C25 C26 C27 1.2(3)
C25 C26 C27 C28 -1.9(3)
C26 C27 C28 C29 -0.5(3)
C25 C24 C29 C28 -3.9(3)
C23 C24 C29 C28 174.51(16)
C25 C24 C29 C5 170.94(17)
C23 C24 C29 C5 -10.7(2)
C27 C28 C29 C24 3.4(3)
C27 C28 C29 C5 -171.27(17)
C4 C5 C29 C24 -2.8(2)
C1 C5 C29 C24 176.62(16)
C4 C5 C29 C28 171.93(17)
C1 C5 C29 C28 -8.7(3)
C2 C1 C30 C31 53.0(2)
C5 C1 C30 C31 -59.5(2)
C1 C30 C31 C32 94.9(2)
C1 C30 C31 C36 -83.4(2)
C36 C31 C32 C33 1.1(3)
C30 C31 C32 C33 -177.22(19)
C31 C32 C33 C34 0.5(3)
C32 C33 C34 C35 -0.9(3)
C33 C34 C35 C36 -0.4(3)
C34 C35 C36 C31 2.0(3)
C32 C31 C36 C35 -2.4(3)
C30 C31 C36 C35 176.0(2)
